data_7212168
loop_
_publ_author_name
'Zhan, Shun-Ze'
'Peng, Rong'
'Lin, Shi-Hong'
'Ng, Seik Weng'
'Li, Dan'

_publ_section_title
;
 An unprecedented 2-D CuSCN coordination network containing both regular
 and irregular [Cu3(SCN)3] rings supported by a tridentate N-donor ligand
;
_journal_issue 5
_journal_name_full CrystEngComm
_journal_page_first 1385
_journal_paper_doi 10.1039/b921264g
_journal_volume 12
_journal_year 2010
_chemical_formula_moiety 'Cu3 (C N S)3 (C13 H10 N4)'
_chemical_formula_sum 'C16 H10 Cu3 N7 S3'
_chemical_formula_weight 587.11
_chemical_name_systematic
;
?
;
_space_group_IT_number 1
_symmetry_cell_setting triclinic
_symmetry_space_group_name_Hall 'P 1'
_symmetry_space_group_name_H-M 'P 1'
_atom_sites_solution_hydrogens geom
_atom_sites_solution_primary direct
_atom_sites_solution_secondary difmap
_audit_creation_method SHELXL-97
_cell_angle_alpha 83.700(2)
_cell_angle_beta 84.555(2)
_cell_angle_gamma 76.231(2)
_cell_formula_units_Z 1
_cell_length_a 5.7798(6)
_cell_length_b 8.7059(9)
_cell_length_c 10.3704(11)
_cell_measurement_reflns_used 1285
_cell_measurement_temperature 293(2)
_cell_measurement_theta_max 26.6
_cell_measurement_theta_min 3.1
_cell_volume 502.49(9)
_computing_cell_refinement 'Bruker SMART'
_computing_data_collection 'Bruker SMART'
_computing_data_reduction 'Bruker SAINT'
_computing_molecular_graphics 'Bruker SHELXTL'
_computing_publication_material 'Bruker SHELXTL'
_computing_structure_refinement 'SHELXL-97 (Sheldrick, 1997)'
_computing_structure_solution 'SHELXS-97 (Sheldrick, 1990)'
_diffrn_ambient_temperature 293(2)
_diffrn_measured_fraction_theta_full 0.981
_diffrn_measured_fraction_theta_max 0.981
_diffrn_measurement_device_type 'CCD area detector'
_diffrn_measurement_method 'phi and omega scans'
_diffrn_radiation_monochromator graphite
_diffrn_radiation_source 'fine-focus sealed tube'
_diffrn_radiation_type MoK\a
_diffrn_radiation_wavelength 0.71073
_diffrn_reflns_av_R_equivalents 0.0107
_diffrn_reflns_av_sigmaI/netI 0.0289
_diffrn_reflns_limit_h_max 6
_diffrn_reflns_limit_h_min -6
_diffrn_reflns_limit_k_max 10
_diffrn_reflns_limit_k_min -9
_diffrn_reflns_limit_l_max 12
_diffrn_reflns_limit_l_min -10
_diffrn_reflns_number 2653
_diffrn_reflns_theta_full 25.00
_diffrn_reflns_theta_max 25.00
_diffrn_reflns_theta_min 2.42
_exptl_absorpt_coefficient_mu 3.475
_exptl_absorpt_correction_T_max 1.000
_exptl_absorpt_correction_T_min 0.523
_exptl_absorpt_correction_type multi-scan
_exptl_absorpt_process_details 'SADABS (Sheldrick, 1996)'
_exptl_crystal_colour yellow
_exptl_crystal_density_diffrn 1.940
_exptl_crystal_density_meas ?
_exptl_crystal_density_method 'not measured'
_exptl_crystal_description block
_exptl_crystal_F_000 290
_exptl_crystal_size_max 0.20
_exptl_crystal_size_mid 0.16
_exptl_crystal_size_min 0.15
_refine_diff_density_max 0.498
_refine_diff_density_min -0.285
_refine_diff_density_rms 0.082
_refine_ls_abs_structure_details 'Flack parameter from 339 Fridel pairs'
_refine_ls_abs_structure_Flack -0.01(2)
_refine_ls_extinction_method none
_refine_ls_goodness_of_fit_ref 1.036
_refine_ls_hydrogen_treatment constr
_refine_ls_matrix_type full
_refine_ls_number_parameters 262
_refine_ls_number_reflns 2128
_refine_ls_number_restraints 3
_refine_ls_restrained_S_all 1.035
_refine_ls_R_factor_all 0.0348
_refine_ls_R_factor_gt 0.0341
_refine_ls_shift/su_max 0.001
_refine_ls_shift/su_mean 0.001
_refine_ls_structure_factor_coef Fsqd
_refine_ls_weighting_details 'calc w=1/[\s^2^(Fo^2^)+(0.0626P)^2^+0.0846P] where P=(Fo^2^+2Fc^2^)/3'
_refine_ls_weighting_scheme calc
_refine_ls_wR_factor_gt 0.0873
_refine_ls_wR_factor_ref 0.0879
_reflns_number_gt 2075
_reflns_number_total 2128
_reflns_threshold_expression I>2\s(I)
_cod_data_source_file b921264g.txt
_cod_data_source_block cu
_cod_depositor_comments
;
The following automatic conversions were performed:

'_symmetry_cell_setting' value 'Triclinic' changed to 'triclinic'
according to /home/saulius/struct/CIF-dictionaries/cif_core.dic
dictionary named 'cif_core.dic' version 2.4.2 from
2011-04-26.

'_exptl_absorpt_correction_type' value 'Multi-scan'
changed to 'multi-scan' according to
/home/saulius/struct/CIF-dictionaries/cif_core.dic dictionary named
'cif_core.dic' version 2.4.2 from 2011-04-26.

Automatic conversion script
Id: cif_fix_values 1891 2012-01-12 08:04:46Z andrius 

The following automatic conversions were performed:

'_exptl_crystal_density_meas' value 'not measured' was changed to '?'
- the value is perceived as not measured.

Automatic conversion script
Id: cif_fix_values 3008 2015-01-20 13:52:24Z robertas 
;
_cod_original_sg_symbol_H-M P1
_cod_database_code 7212168

loop_
_symmetry_equiv_pos_as_xyz
'x, y, z'

loop_
_atom_site_label
_atom_site_type_symbol
_atom_site_fract_x
_atom_site_fract_y
_atom_site_fract_z
_atom_site_U_iso_or_equiv
_atom_site_adp_type
_atom_site_occupancy
_atom_site_symmetry_multiplicity
_atom_site_calc_flag
_atom_site_refinement_flags
Cu1 Cu 0.50048(13) 0.49971(10) 0.49974(8) 0.0383(2) Uani 1 1 d .
Cu2 Cu 0.71502(13) 0.64825(9) 0.83352(8) 0.0447(3) Uani 1 1 d .
Cu3 Cu 0.79897(14) 0.76127(10) 0.15660(9) 0.0501(3) Uani 1 1 d .
S1 S 0.5448(3) 0.47661(19) 0.72162(15) 0.0344(4) Uani 1 1 d .
S2 S 0.6262(3) 0.5893(2) 1.05426(17) 0.0412(4) Uani 1 1 d .
S3 S 0.7031(3) 0.68565(19) 0.38875(15) 0.0349(4) Uani 1 1 d .
N1 N 0.5573(11) -0.1294(7) 0.7544(6) 0.0411(14) Uani 1 1 d .
N2 N 0.6773(12) 0.2892(6) 0.4271(6) 0.0430(15) Uani 1 1 d .
N3 N 0.8404(11) 0.3013(6) 0.3274(6) 0.0415(15) Uani 1 1 d .
H3 H 0.8470 0.3884 0.2809 0.050 Uiso 1 1 d R
N4 N 1.5682(11) -0.0230(7) 0.1383(6) 0.0399(14) Uani 1 1 d .
N5 N 0.0569(12) 0.5859(9) 0.7981(6) 0.0522(17) Uani 1 1 d .
N6 N 0.1374(11) 0.7087(8) 1.1145(6) 0.0450(15) Uani 1 1 d .
N7 N 1.1719(11) 0.5739(8) 0.4609(7) 0.0491(16) Uani 1 1 d .
C1 C 0.6763(13) -0.0643(7) 0.6550(7) 0.0373(15) Uani 1 1 d .
H1 H 0.8333 -0.1157 0.6333 0.045 Uiso 1 1 calc R
C2 C 0.3301(15) -0.0541(9) 0.7820(8) 0.0493(19) Uani 1 1 d .
H2 H 0.2427 -0.0976 0.8503 0.059 Uiso 1 1 calc R
C3 C 0.2215(15) 0.0830(9) 0.7149(9) 0.054(2) Uani 1 1 d .
H3A H 0.0641 0.1317 0.7385 0.065 Uiso 1 1 calc R
C4 C 0.3428(13) 0.1495(8) 0.6128(8) 0.0436(17) Uani 1 1 d .
H4 H 0.2687 0.2419 0.5650 0.052 Uiso 1 1 calc R
C5 C 0.5790(12) 0.0758(7) 0.5821(6) 0.0320(14) Uani 1 1 d .
C6 C 0.7269(13) 0.1353(8) 0.4717(7) 0.0380(16) Uani 1 1 d .
C7 C 0.9238(13) 0.0536(7) 0.4012(7) 0.0349(15) Uani 1 1 d .
H7 H 0.9945 -0.0541 0.4142 0.042 Uiso 1 1 calc R
C8 C 0.9955(13) 0.1605(7) 0.3086(7) 0.0363(15) Uani 1 1 d .
C9 C 1.1968(12) 0.1432(7) 0.2106(6) 0.0340(15) Uani 1 1 d .
C10 C 1.2197(18) 0.2534(10) 0.1057(9) 0.069(3) Uani 1 1 d .
H10 H 1.1011 0.3455 0.0918 0.082 Uiso 1 1 calc R
C11 C 1.421(2) 0.2231(11) 0.0232(10) 0.077(3) Uani 1 1 d .
H11 H 1.4452 0.2982 -0.0447 0.092 Uiso 1 1 calc R
C12 C 1.5867(15) 0.0845(9) 0.0396(8) 0.0495(19) Uani 1 1 d .
H12 H 1.7177 0.0642 -0.0205 0.059 Uiso 1 1 calc R
C13 C 1.3775(14) 0.0087(8) 0.2213(7) 0.0443(18) Uani 1 1 d .
H13 H 1.3653 -0.0655 0.2918 0.053 Uiso 1 1 calc R
C14 C 0.2573(13) 0.5425(8) 0.7662(6) 0.0382(16) Uani 1 1 d .
C15 C 0.3373(12) 0.6617(8) 1.0884(7) 0.0363(15) Uani 1 1 d .
C16 C 0.9780(12) 0.6189(7) 0.4327(6) 0.0337(14) Uani 1 1 d .

loop_
_atom_site_aniso_label
_atom_site_aniso_U_11
_atom_site_aniso_U_22
_atom_site_aniso_U_33
_atom_site_aniso_U_23
_atom_site_aniso_U_13
_atom_site_aniso_U_12
Cu1 0.0282(4) 0.0450(5) 0.0375(4) -0.0032(3) 0.0023(3) -0.0020(3)
Cu2 0.0320(5) 0.0518(5) 0.0460(5) 0.0062(4) 0.0058(4) -0.0091(4)
Cu3 0.0262(5) 0.0598(6) 0.0551(6) 0.0019(4) 0.0048(4) 0.0022(4)
S1 0.0280(8) 0.0455(9) 0.0278(8) -0.0036(7) 0.0023(6) -0.0067(7)
S2 0.0257(8) 0.0631(11) 0.0291(9) -0.0052(7) 0.0020(6) 0.0000(8)
S3 0.0295(9) 0.0379(8) 0.0337(9) 0.0061(6) -0.0017(7) -0.0051(7)
N1 0.040(4) 0.039(3) 0.043(3) -0.002(2) 0.006(3) -0.013(3)
N2 0.053(4) 0.028(3) 0.040(3) 0.003(2) 0.012(3) -0.001(3)
N3 0.054(4) 0.025(3) 0.039(3) -0.001(2) 0.011(3) -0.001(3)
N4 0.036(3) 0.035(3) 0.043(4) 0.000(2) 0.004(3) -0.003(2)
N5 0.038(4) 0.082(5) 0.040(4) -0.010(3) 0.009(3) -0.022(3)
N6 0.027(3) 0.064(4) 0.042(4) -0.009(3) 0.007(3) -0.007(3)
N7 0.030(4) 0.063(4) 0.051(4) 0.001(3) -0.009(3) -0.006(3)
C1 0.041(4) 0.034(3) 0.039(4) -0.010(3) 0.002(3) -0.012(3)
C2 0.048(5) 0.052(4) 0.051(5) 0.001(3) 0.009(4) -0.024(4)
C3 0.034(4) 0.048(4) 0.080(6) -0.005(4) 0.009(4) -0.015(3)
C4 0.041(4) 0.038(4) 0.049(4) 0.006(3) -0.006(3) -0.008(3)
C5 0.034(4) 0.036(3) 0.029(3) -0.001(3) 0.002(3) -0.017(3)
C6 0.050(4) 0.035(4) 0.030(4) -0.003(3) 0.001(3) -0.015(3)
C7 0.041(4) 0.023(3) 0.038(4) 0.001(3) 0.003(3) -0.005(3)
C8 0.043(4) 0.027(3) 0.037(4) -0.008(3) -0.003(3) -0.001(3)
C9 0.042(4) 0.031(3) 0.028(3) -0.001(3) 0.002(3) -0.010(3)
C10 0.068(6) 0.044(4) 0.069(6) 0.022(4) 0.025(5) 0.012(4)
C11 0.090(7) 0.054(5) 0.063(6) 0.028(4) 0.036(5) 0.000(5)
C12 0.059(5) 0.045(4) 0.038(4) 0.003(3) 0.015(3) -0.011(4)
C13 0.047(4) 0.040(4) 0.035(4) 0.011(3) 0.009(3) 0.000(3)
C14 0.037(4) 0.053(4) 0.028(4) -0.003(3) 0.001(3) -0.018(3)
C15 0.032(4) 0.049(4) 0.028(3) -0.006(3) 0.002(3) -0.010(3)
C16 0.038(4) 0.033(3) 0.030(3) -0.005(2) -0.001(3) -0.007(3)

loop_
_atom_type_symbol
_atom_type_description
_atom_type_scat_dispersion_real
_atom_type_scat_dispersion_imag
_atom_type_scat_source
C C 0.0033 0.0016 'International Tables Vol C Tables 4.2.6.8 and 6.1.1.4'
H H 0.0000 0.0000 'International Tables Vol C Tables 4.2.6.8 and 6.1.1.4'
N N 0.0061 0.0033 'International Tables Vol C Tables 4.2.6.8 and 6.1.1.4'
S S 0.1246 0.1234 'International Tables Vol C Tables 4.2.6.8 and 6.1.1.4'
Cu Cu 0.3201 1.2651 'International Tables Vol C Tables 4.2.6.8 and 6.1.1.4'

loop_
_geom_angle_atom_site_label_1
_geom_angle_atom_site_label_2
_geom_angle_atom_site_label_3
_geom_angle
_geom_angle_site_symmetry_1
_geom_angle_site_symmetry_3
N7 Cu1 N2 115.6(3) 1_455 .
N7 Cu1 S1 111.9(2) 1_455 .
N2 Cu1 S1 108.4(2) . .
N7 Cu1 S3 106.1(2) 1_455 .
N2 Cu1 S3 103.3(2) . .
S1 Cu1 S3 111.11(7) . .
N5 Cu2 N1 115.0(3) 1_655 1_565
N5 Cu2 S2 108.4(2) 1_655 .
N1 Cu2 S2 116.9(2) 1_565 .
N5 Cu2 S1 106.6(2) 1_655 .
N1 Cu2 S1 102.9(2) 1_565 .
S2 Cu2 S1 106.0(1) . .
N6 Cu3 N4 128.5(3) 1_654 1_465
N6 Cu3 S2 108.2(2) 1_654 1_554
N4 Cu3 S2 105.5(2) 1_465 1_554
N6 Cu3 S3 111.0(2) 1_654 .
N4 Cu3 S3 98.9(2) 1_465 .
S2 Cu3 S3 101.34(7) 1_554 .
C14 S1 Cu1 96.3(2) . .
C14 S1 Cu2 99.9(3) . .
Cu1 S1 Cu2 125.53(7) . .
C15 S2 Cu2 108.6(2) . .
C15 S2 Cu3 101.7(3) . 1_556
Cu2 S2 Cu3 103.88(8) . 1_556
C16 S3 Cu1 103.1(2) . .
C16 S3 Cu3 98.2(2) . .
Cu1 S3 Cu3 133.97(8) . .
C1 N1 C2 116.8(6) . .
C1 N1 Cu2 117.8(5) . 1_545
C2 N1 Cu2 124.7(5) . 1_545
C6 N2 N3 105.2(6) . .
C6 N2 Cu1 136.2(5) . .
N3 N2 Cu1 115.6(4) . .
N2 N3 C8 112.4(5) . .
C12 N4 C13 117.3(6) . .
C12 N4 Cu3 122.8(5) . 1_645
C13 N4 Cu3 119.6(4) . 1_645
C14 N5 Cu2 173.3(6) . 1_455
C15 N6 Cu3 173.0(6) . 1_456
C16 N7 Cu1 177.4(6) . 1_655
N1 C1 C5 123.7(7) . .
N1 C2 C3 123.1(7) . .
C2 C3 C4 120.2(8) . .
C3 C4 C5 118.4(6) . .
C4 C5 C1 117.8(6) . .
C4 C5 C6 123.2(6) . .
C1 C5 C6 119.0(6) . .
N2 C6 C7 109.9(6) . .
N2 C6 C5 120.6(7) . .
C7 C6 C5 129.4(6) . .
C8 C7 C6 107.3(6) . .
N3 C8 C7 105.2(6) . .
N3 C8 C9 123.2(6) . .
C7 C8 C9 131.6(6) . .
C13 C9 C10 116.8(7) . .
C13 C9 C8 118.5(5) . .
C10 C9 C8 124.7(6) . .
C11 C10 C9 118.3(7) . .
C12 C11 C10 120.5(7) . .
N4 C12 C11 122.3(8) . .
N4 C13 C9 124.7(6) . .
N5 C14 S1 178.9(7) . .
N6 C15 S2 178.2(7) . .
N7 C16 S3 178.5(6) . .

loop_
_geom_bond_atom_site_label_1
_geom_bond_atom_site_label_2
_geom_bond_distance
_geom_bond_site_symmetry_2
Cu1 N7 1.921(6) 1_455
Cu1 N2 2.058(6) .
Cu1 S1 2.321(2) .
Cu1 S3 2.357(2) .
Cu2 N5 1.931(7) 1_655
Cu2 N1 2.051(6) 1_565
Cu2 S2 2.326(2) .
Cu2 S1 2.418(2) .
Cu3 N6 1.919(6) 1_654
Cu3 N4 2.030(6) 1_465
Cu3 S2 2.372(2) 1_554
Cu3 S3 2.472(2) .
S1 C14 1.662(7) .
S2 C15 1.657(7) .
S2 Cu3 2.372(2) 1_556
S3 C16 1.646(7) .
N1 C1 1.334(9) .
N1 C2 1.340(10) .
N1 Cu2 2.051(6) 1_545
N2 C6 1.341(8) .
N2 N3 1.344(8) .
N3 C8 1.357(8) .
N4 C12 1.324(9) .
N4 C13 1.326(10) .
N4 Cu3 2.030(6) 1_645
N5 C14 1.158(10) .
N5 Cu2 1.931(7) 1_455
N6 C15 1.147(9) .
N6 Cu3 1.919(6) 1_456
N7 C16 1.150(9) .
N7 Cu1 1.921(6) 1_655
C1 C5 1.388(9) .
C2 C3 1.359(11) .
C3 C4 1.365(11) .
C4 C5 1.387(10) .
C5 C6 1.485(10) .
C6 C7 1.381(10) .
C7 C8 1.367(9) .
C8 C9 1.461(10) .
C9 C13 1.373(10) .
C9 C10 1.388(9) .
C10 C11 1.369(13) .
C11 C12 1.354(12) .
